data_7204751
loop_
_publ_author_name
'M. Elo\'isa Medina'
'M. Iglesias'
'E. Guti\'errez-Puebla'
'M. Angeles Monge'

_publ_section_title
;
 Solvothermal synthesis and structural relations among three anionic
 aluminophosphates; catalytic behaviour
;
_journal_issue 5
_journal_name_full 'J. Mater. Chem.'
_journal_page_first 845
_journal_page_last 850
_journal_paper_doi 10.1039/b311618b
_journal_volume 14
_journal_year 2004
_chemical_formula_sum 'Al H12 N3 O8 P2'
_chemical_formula_weight 271.05
_chemical_name_systematic
;
?
;
_space_group_IT_number 14
_symmetry_cell_setting monoclinic
_symmetry_space_group_name_Hall '-P 2yn'
_symmetry_space_group_name_H-M 'P 1 21/n 1'
_atom_sites_solution_hydrogens geom
_atom_sites_solution_primary direct
_atom_sites_solution_secondary difmap
_audit_creation_method SHELXL-97
_cell_angle_alpha 90.00
_cell_angle_beta 90.645(2)
_cell_angle_gamma 90.00
_cell_formula_units_Z 4
_cell_length_a 8.9998(9)
_cell_length_b 9.9790(10)
_cell_length_c 11.1099(11)
_cell_measurement_temperature 296(2)
_cell_volume 997.71(17)
_computing_cell_refinement 'Siemens XSCANS'
_computing_data_collection 'Siemens XSCANS'
_computing_data_reduction 'Siemens SHELXTL'
_computing_molecular_graphics 'Siemens SHELXTL'
_computing_publication_material 'Siemens SHELXTL'
_computing_structure_refinement 'SHELXL-97 (Sheldrick, 1997)'
_computing_structure_solution 'SHELXS-97 (Sheldrick, 1990)'
_diffrn_ambient_temperature 296(2)
_diffrn_measured_fraction_theta_full 0.743
_diffrn_measured_fraction_theta_max 0.743
_diffrn_measurement_device_type 'CCD area detector'
_diffrn_measurement_method '\w scans'
_diffrn_radiation_monochromator graphite
_diffrn_radiation_source 'fine-focus sealed tube'
_diffrn_radiation_type MoK\a
_diffrn_radiation_wavelength 0.71073
_diffrn_reflns_av_R_equivalents 0.0555
_diffrn_reflns_av_sigmaI/netI 0.1008
_diffrn_reflns_limit_h_max 11
_diffrn_reflns_limit_h_min -4
_diffrn_reflns_limit_k_max 13
_diffrn_reflns_limit_k_min -11
_diffrn_reflns_limit_l_max 6
_diffrn_reflns_limit_l_min -14
_diffrn_reflns_number 3491
_diffrn_reflns_theta_full 28.30
_diffrn_reflns_theta_max 28.30
_diffrn_reflns_theta_min 3.54
_diffrn_standards_decay_% 0
_exptl_absorpt_coefficient_mu 0.551
_exptl_absorpt_correction_type none
_exptl_crystal_colour transparent
_exptl_crystal_density_diffrn 1.804
_exptl_crystal_density_method 'not measured'
_exptl_crystal_description prismat
_exptl_crystal_F_000 560
_exptl_crystal_size_max 0.04
_exptl_crystal_size_mid 0.1
_exptl_crystal_size_min 0.3
_refine_diff_density_max 0.747
_refine_diff_density_min -0.547
_refine_diff_density_rms 0.140
_refine_ls_extinction_method none
_refine_ls_goodness_of_fit_ref 0.892
_refine_ls_hydrogen_treatment mixed
_refine_ls_matrix_type full
_refine_ls_number_parameters 175
_refine_ls_number_reflns 1839
_refine_ls_number_restraints 4
_refine_ls_restrained_S_all 0.891
_refine_ls_R_factor_all 0.0889
_refine_ls_R_factor_gt 0.0579
_refine_ls_shift/su_max 0.004
_refine_ls_shift/su_mean 0.000
_refine_ls_structure_factor_coef Fsqd
_refine_ls_weighting_details 'calc w=1/[\s^2^(Fo^2^)+(0.0820P)^2^+0.0000P] where P=(Fo^2^+2Fc^2^)/3'
_refine_ls_weighting_scheme calc
_refine_ls_wR_factor_gt 0.1333
_refine_ls_wR_factor_ref 0.1406
_reflns_number_gt 1155
_reflns_number_total 1839
_reflns_threshold_expression >2sigma(I)
_cod_data_source_file b311618b.txt
_cod_data_source_block mm19
_cod_depositor_comments
;
The following automatic conversions were performed:
'_symmetry_cell_setting' value 'Monoclinic' changed to 'monoclinic'
according to '/home/saulius/struct/CIF-dictionaries/cif_core.dic'
dictionary named 'cif_core.dic' version 2.4.1 from 2010-06-29.

Automatic conversion script
Id: cif_fix_enum 1527 2010-12-29 10:47:43Z saulius 
;
_cod_original_sg_symbol_H-M P2(1)/n
_cod_original_formula_sum 'H12 Al N3 O8 P2'
_cod_database_code 7204751

loop_
_symmetry_equiv_pos_as_xyz
'x, y, z'
'-x+1/2, y+1/2, -z+1/2'
'-x, -y, -z'
'x-1/2, -y-1/2, z-1/2'

loop_
_atom_site_label
_atom_site_type_symbol
_atom_site_fract_x
_atom_site_fract_y
_atom_site_fract_z
_atom_site_U_iso_or_equiv
_atom_site_adp_type
_atom_site_occupancy
_atom_site_symmetry_multiplicity
_atom_site_calc_flag
_atom_site_refinement_flags
_atom_site_disorder_assembly
_atom_site_disorder_group
P1 P 0.19317(14) 0.54985(12) 0.40696(12) 0.0198(4) Uani 1 1 d . . .
P2 P 0.25673(15) 0.14081(12) 0.65843(13) 0.0217(4) Uani 1 1 d . . .
Al1 Al 0.13824(16) 0.42756(13) 0.65049(13) 0.0161(4) Uani 1 1 d . . .
O1 O 0.2622(4) 0.0456(3) 0.7690(3) 0.0266(9) Uani 1 1 d . . .
O2 O 0.0515(4) 0.5471(4) 0.3285(3) 0.0313(10) Uani 1 1 d . . .
O3 O 0.1800(4) 0.4307(3) 0.4975(3) 0.0260(10) Uani 1 1 d . . .
O4 O 0.3257(4) 0.5237(4) 0.3279(3) 0.0294(10) Uani 1 1 d . . .
O5 O 0.1807(4) 0.2691(3) 0.7060(3) 0.0316(10) Uani 1 1 d . . .
O6 O 0.2025(4) 0.6793(3) 0.4768(3) 0.0270(9) Uani 1 1 d . . .
O7 O 0.4126(5) 0.1751(5) 0.6204(5) 0.0664(17) Uani 1 1 d . . .
O8 O 0.1634(6) 0.0795(4) 0.5622(4) 0.0520(14) Uani 1 1 d . . .
N1 N 0.4996(7) 0.3137(6) 0.4137(6) 0.0336(14) Uani 1 1 d . . .
H11 H 0.445(8) 0.272(7) 0.450(6) 0.05(2) Uiso 1 1 d . . .
H12 H 0.451(10) 0.406(9) 0.386(8) 0.09(3) Uiso 1 1 d . . .
H13 H 0.499(8) 0.262(7) 0.344(7) 0.06(2) Uiso 1 1 d . . .
H14 H 0.586(8) 0.318(6) 0.425(7) 0.04(2) Uiso 1 1 d . . .
N3 N 0.0129(6) 0.8375(5) 0.6302(5) 0.0367(13) Uani 1 1 d D . .
H31 H 0.080(5) 0.916(4) 0.626(6) 0.038(17) Uiso 1 1 d D . .
H32 H -0.088(7) 0.836(11) 0.665(12) 0.18(5) Uiso 1 1 d D . .
H33 H 0.073(9) 0.764(6) 0.597(8) 0.11(3) Uiso 1 1 d D . .
H34 H -0.054(8) 0.861(9) 0.562(5) 0.10(3) Uiso 1 1 d D . .
N2 N 0.2017(7) 0.4171(5) 0.1147(5) 0.0329(14) Uani 1 1 d . . .
H21 H 0.242(7) 0.339(7) 0.092(6) 0.046(18) Uiso 1 1 d . . .
H22 H 0.100(9) 0.405(6) 0.115(7) 0.06(2) Uiso 1 1 d . . .
H23 H 0.208(8) 0.458(6) 0.069(6) 0.04(2) Uiso 1 1 d . . .
H24 H 0.245(12) 0.495(11) 0.204(11) 0.15(4) Uiso 1 1 d . . .

loop_
_atom_site_aniso_label
_atom_site_aniso_U_11
_atom_site_aniso_U_22
_atom_site_aniso_U_33
_atom_site_aniso_U_23
_atom_site_aniso_U_13
_atom_site_aniso_U_12
P1 0.0200(6) 0.0231(6) 0.0165(8) 0.0018(5) 0.0009(7) 0.0007(5)
P2 0.0281(7) 0.0198(6) 0.0173(8) 0.0028(6) 0.0018(7) 0.0053(5)
Al1 0.0205(8) 0.0147(7) 0.0130(8) 0.0000(6) -0.0027(7) 0.0002(5)
O1 0.032(2) 0.0223(18) 0.025(2) 0.0100(15) 0.002(2) 0.0063(14)
O2 0.0199(18) 0.052(2) 0.022(2) -0.0029(18) -0.0018(19) 0.0033(16)
O3 0.044(2) 0.0156(17) 0.019(2) -0.0001(14) 0.007(2) 0.0018(14)
O4 0.0231(19) 0.042(2) 0.024(2) 0.0027(17) 0.007(2) 0.0029(15)
O5 0.057(3) 0.0168(18) 0.021(2) 0.0025(16) -0.001(2) 0.0102(16)
O6 0.036(2) 0.0230(18) 0.022(2) -0.0008(16) -0.005(2) 0.0015(15)
O7 0.037(2) 0.080(3) 0.083(4) 0.052(3) 0.027(3) 0.019(2)
O8 0.097(4) 0.031(2) 0.027(3) -0.002(2) -0.034(3) 0.010(2)
N1 0.030(3) 0.040(3) 0.031(3) 0.008(3) 0.006(3) 0.004(2)
N3 0.035(3) 0.044(3) 0.031(3) 0.004(3) -0.007(3) 0.000(2)
N2 0.042(3) 0.025(3) 0.032(3) 0.002(3) 0.011(3) -0.001(2)

loop_
_atom_type_symbol
_atom_type_description
_atom_type_scat_dispersion_real
_atom_type_scat_dispersion_imag
_atom_type_scat_source
H H 0.0000 0.0000 'International Tables Vol C Tables 4.2.6.8 and 6.1.1.4'
O O 0.0106 0.0060 'International Tables Vol C Tables 4.2.6.8 and 6.1.1.4'
Al Al 0.0645 0.0514 'International Tables Vol C Tables 4.2.6.8 and 6.1.1.4'
P P 0.1023 0.0942 'International Tables Vol C Tables 4.2.6.8 and 6.1.1.4'
N N 0.0061 0.0033 'International Tables Vol C Tables 4.2.6.8 and 6.1.1.4'

loop_
_geom_angle_atom_site_label_1
_geom_angle_atom_site_label_2
_geom_angle_atom_site_label_3
_geom_angle
_geom_angle_site_symmetry_1
_geom_angle_site_symmetry_3
_geom_angle_publ_flag
O6 P1 O4 114.0(2) . . ?
O6 P1 O2 110.4(2) . . ?
O4 P1 O2 108.8(2) . . ?
O6 P1 O3 108.9(2) . . ?
O4 P1 O3 108.0(2) . . ?
O2 P1 O3 106.4(2) . . ?
O8 P2 O7 114.3(3) . . ?
O8 P2 O5 109.8(3) . . ?
O7 P2 O5 108.9(3) . . ?
O8 P2 O1 109.3(2) . . ?
O7 P2 O1 109.8(2) . . ?
O5 P2 O1 104.24(19) . . ?
O1 Al1 O5 109.1(2) 2_556 . ?
O1 Al1 O2 109.59(18) 2_556 3_566 ?
O5 Al1 O2 107.21(19) . 3_566 ?
O1 Al1 O3 112.12(18) 2_556 . ?
O5 Al1 O3 108.23(17) . . ?
O2 Al1 O3 110.5(2) 3_566 . ?
P2 O1 Al1 147.1(2) . 2_546 ?
P1 O2 Al1 136.8(2) . 3_566 ?
P1 O3 Al1 131.2(2) . . ?
P2 O5 Al1 136.7(2) . . ?
H11 N1 H12 111(7) . . ?
H11 N1 H13 98(6) . . ?
H12 N1 H13 104(7) . . ?
H11 N1 H14 126(7) . . ?
H12 N1 H14 114(7) . . ?
H13 N1 H14 99(6) . . ?
H31 N3 H32 126(7) . . ?
H31 N3 H33 104(6) . . ?
H32 N3 H33 130(8) . . ?
H31 N3 H34 98(6) . . ?
H32 N3 H34 75(8) . . ?
H33 N3 H34 103(7) . . ?
H21 N2 H22 107(6) . . ?
H21 N2 H23 106(7) . . ?
H22 N2 H23 101(8) . . ?
H21 N2 H24 128(7) . . ?
H22 N2 H24 111(6) . . ?
H23 N2 H24 101(7) . . ?

loop_
_geom_bond_atom_site_label_1
_geom_bond_atom_site_label_2
_geom_bond_distance
_geom_bond_site_symmetry_2
_geom_bond_publ_flag
P1 O6 1.509(4) . ?
P1 O4 1.512(3) . ?
P1 O2 1.537(4) . ?
P1 O3 1.563(3) . ?
P2 O8 1.484(5) . ?
P2 O7 1.509(4) . ?
P2 O5 1.547(3) . ?
P2 O1 1.554(4) . ?
Al1 O1 1.724(4) 2_556 ?
Al1 O5 1.738(4) . ?
Al1 O2 1.745(4) 3_566 ?
Al1 O3 1.745(3) . ?
O1 Al1 1.724(4) 2_546 ?
O2 Al1 1.745(4) 3_566 ?
N1 H11 0.76(7) . ?
N1 H12 1.06(10) . ?
N1 H13 0.93(8) . ?
N1 H14 0.79(7) . ?
N3 H31 0.99(2) . ?
N3 H32 0.99(2) . ?
N3 H33 0.99(2) . ?
N3 H34 1.00(2) . ?
N2 H21 0.90(7) . ?
N2 H22 0.92(8) . ?
N2 H23 0.66(6) . ?
N2 H24 1.31(13) . ?
